data_4112904
loop_
_publ_author_name
'Falguni Basuli'
'Brad C. Bailey'
'Douglas Brown'
'John Tomaszewski'
'John C. Huffman'
'Mu-Hyun Baik'
'Daniel J. Mindiola'

_publ_section_title
;
 Terminal Vanadium-Neopentylidyne Complexes and Intramolecular
 Cross-Metathesis Reactions to Generate Azametalacyclohexatrienes
;
_journal_name_full 'Journal of the American Chemical Society'
_journal_page_first 10506
_journal_page_last 10507
_journal_paper_doi 10.1021/ja0472376
_journal_volume 126
_journal_year 2004
_chemical_formula_moiety 'C35 H50 F3 N2 O3 S V'
_chemical_formula_sum 'C35 H50 F3 N2 O3 S V'
_chemical_formula_weight 686.77
_chemical_name_systematic
; 
 ? 
;
_space_group_IT_number 114
_symmetry_cell_setting tetragonal
_symmetry_space_group_name_Hall 'P -4 2n'
_symmetry_space_group_name_H-M 'P -4 21 c'
_atom_sites_solution_hydrogens geom
_atom_sites_solution_primary direct
_atom_sites_solution_secondary difmap
_audit_creation_method SHELXL-97
_cell_angle_alpha 90.00
_cell_angle_beta 90.00
_cell_angle_gamma 90.00
_cell_formula_units_Z 8
_cell_length_a 19.3873(14)
_cell_length_b 19.3873(14)
_cell_length_c 19.837(3)
_cell_measurement_reflns_used 942
_cell_measurement_temperature 118(2)
_cell_measurement_theta_max 20.02
_cell_measurement_theta_min 2.57
_cell_volume 7456.1(14)
_computing_cell_refinement 'SAINT (Bruker, 1999)'
_computing_data_collection 'SMART (Bruker, 1999)'
_computing_data_reduction 'SAINT (Bruker, 1999), XTEL (local program)'
_computing_structure_refinement 'SHELXL-97 (Sheldrick, 1997)'
_computing_structure_solution 'SHELXS-97 (Sheldrick, 1990)'
_diffrn_ambient_temperature 118(2)
_diffrn_detector 'CCD area detector'
_diffrn_detector_area_resol_mean 44.52
_diffrn_detector_type 'Bruker SMART 6000'
_diffrn_measured_fraction_theta_full 0.999
_diffrn_measured_fraction_theta_max 0.999
_diffrn_measurement_details '   0.30 degree frames measured for  15.17 seconds each'
_diffrn_measurement_device 'three-circle goniometer with fixed chi'
_diffrn_measurement_device_type 'Bruker Platform goniometer'
_diffrn_measurement_method '\w scans'
_diffrn_radiation_monochromator graphite
_diffrn_radiation_source 'fine-focus sealed tube'
_diffrn_radiation_type MoK\a
_diffrn_radiation_wavelength 0.71073
_diffrn_reflns_av_R_equivalents 0.1221
_diffrn_reflns_av_sigmaI/netI 0.0612
_diffrn_reflns_limit_h_max 25
_diffrn_reflns_limit_h_min -24
_diffrn_reflns_limit_k_max 25
_diffrn_reflns_limit_k_min -25
_diffrn_reflns_limit_l_max 25
_diffrn_reflns_limit_l_min -25
_diffrn_reflns_number 114968
_diffrn_reflns_theta_full 27.52
_diffrn_reflns_theta_max 27.52
_diffrn_reflns_theta_min 2.05
_diffrn_standards_decay_% 0.0
_exptl_absorpt_coefficient_mu 0.371
_exptl_absorpt_correction_type none
_exptl_crystal_colour brown
_exptl_crystal_density_diffrn 1.224
_exptl_crystal_description prism
_exptl_crystal_F_000 2912
_exptl_crystal_size_max 0.34
_exptl_crystal_size_mid 0.21
_exptl_crystal_size_min 0.20
_refine_diff_density_max 0.320
_refine_diff_density_min -0.182
_refine_diff_density_rms 0.047
_refine_ls_abs_structure_details 'Flack H D (1983), Acta Cryst. A39, 876-881'
_refine_ls_abs_structure_Flack -0.03(2)
_refine_ls_extinction_method none
_refine_ls_goodness_of_fit_ref 0.900
_refine_ls_hydrogen_treatment mixed
_refine_ls_matrix_type full
_refine_ls_number_parameters 477
_refine_ls_number_reflns 8580
_refine_ls_number_restraints 0
_refine_ls_restrained_S_all 0.900
_refine_ls_R_factor_all 0.0648
_refine_ls_R_factor_gt 0.0431
_refine_ls_shift/su_max 0.024
_refine_ls_shift/su_mean 0.002
_refine_ls_structure_factor_coef Fsqd
_refine_ls_weighting_details 'calc w=1/[\s^2^(Fo^2^)+(0.0556P)^2^+0.0000P] where P=(Fo^2^+2Fc^2^)/3'
_refine_ls_weighting_scheme calc
_refine_ls_wR_factor_gt 0.0955
_refine_ls_wR_factor_ref 0.1015
_reflns_number_gt 6111
_reflns_number_total 8580
_reflns_threshold_expression >2sigma(I)
_cod_data_source_file ja0472376si20040720_050206.cif
_cod_data_source_block 03218
_cod_original_cell_volume 7455.9(13)
_cod_original_sg_symbol_H-M 'P -4 21 c '
_cod_database_code 4112904

loop_
_symmetry_equiv_pos_as_xyz
'x, y, z'
'y, -x, -z'
'-x, -y, z'
'-y, x, -z'
'x+1/2, -y+1/2, -z+1/2'
'-x+1/2, y+1/2, -z+1/2'
'-y+1/2, -x+1/2, z+1/2'
'y+1/2, x+1/2, z+1/2'

loop_
_atom_site_label
_atom_site_type_symbol
_atom_site_fract_x
_atom_site_fract_y
_atom_site_fract_z
_atom_site_U_iso_or_equiv
_atom_site_adp_type
_atom_site_occupancy
_atom_site_symmetry_multiplicity
_atom_site_calc_flag
_atom_site_refinement_flags
V1 V 0.784347(18) 0.918371(18) 0.74571(2) 0.02868(10) Uani 1 1 d .
N2 N 0.75469(10) 0.98220(10) 0.67729(10) 0.0313(5) Uani 1 1 d .
C3 C 0.80483(14) 1.03020(14) 0.67425(13) 0.0388(6) Uani 1 1 d .
C4 C 0.84519(14) 1.04674(13) 0.73035(12) 0.0394(6) Uani 1 1 d .
H4 H 0.8860 1.0719 0.7206 0.047 Uiso 1 1 calc R
C5 C 0.83486(13) 1.03194(13) 0.79888(12) 0.0320(5) Uani 1 1 d .
N6 N 0.78938(10) 0.98431(9) 0.81886(9) 0.0286(4) Uani 1 1 d .
C7 C 0.70239(13) 0.97633(13) 0.62503(12) 0.0341(6) Uani 1 1 d .
C8 C 0.70881(14) 0.92519(14) 0.57602(12) 0.0409(6) Uani 1 1 d .
C9 C 0.65533(16) 0.91887(17) 0.52890(13) 0.0525(7) Uani 1 1 d .
H9 H 0.6578 0.8837 0.4956 0.063 Uiso 1 1 calc R
C10 C 0.59955(17) 0.96220(17) 0.52971(16) 0.0573(8) Uani 1 1 d .
H10 H 0.5640 0.9570 0.4971 0.069 Uiso 1 1 calc R
C11 C 0.59499(16) 1.01344(16) 0.57786(16) 0.0550(8) Uani 1 1 d .
H11 H 0.5565 1.0437 0.5776 0.066 Uiso 1 1 calc R
C12 C 0.64620(14) 1.02154(14) 0.62707(14) 0.0428(6) Uani 1 1 d .
C13 C 0.63871(16) 1.07805(15) 0.67963(16) 0.0536(7) Uani 1 1 d .
H13 H 0.6753 1.0709 0.7145 0.064 Uiso 1 1 calc R
C14 C 0.6499(3) 1.14890(18) 0.6483(2) 0.0925(14) Uani 1 1 d .
H14A H 0.6577 1.1829 0.6840 0.139 Uiso 1 1 calc R
H14B H 0.6090 1.1619 0.6222 0.139 Uiso 1 1 calc R
H14C H 0.6901 1.1474 0.6185 0.139 Uiso 1 1 calc R
C15 C 0.56935(18) 1.0748(2) 0.7147(2) 0.0821(11) Uani 1 1 d .
H15A H 0.5626 1.0287 0.7338 0.123 Uiso 1 1 calc R
H15B H 0.5326 1.0844 0.6820 0.123 Uiso 1 1 calc R
H15C H 0.5679 1.1092 0.7508 0.123 Uiso 1 1 calc R
C16 C 0.77077(15) 0.87734(17) 0.57075(14) 0.0494(7) Uani 1 1 d .
H16 H 0.8016 0.8869 0.6101 0.059 Uiso 1 1 calc R
C17 C 0.8114(2) 0.8928(3) 0.5069(2) 0.1009(17) Uani 1 1 d .
H17A H 0.7847 0.8781 0.4675 0.151 Uiso 1 1 calc R
H17B H 0.8553 0.8677 0.5080 0.151 Uiso 1 1 calc R
H17C H 0.8204 0.9424 0.5040 0.151 Uiso 1 1 calc R
C18 C 0.7518(2) 0.8029(2) 0.5729(3) 0.0965(15) Uani 1 1 d .
H18A H 0.7188 0.7928 0.5368 0.145 Uiso 1 1 calc R
H18B H 0.7309 0.7921 0.6166 0.145 Uiso 1 1 calc R
H18C H 0.7933 0.7747 0.5667 0.145 Uiso 1 1 calc R
C19 C 0.82031(19) 1.06728(19) 0.60864(15) 0.0648(10) Uani 1 1 d .
H19A H 0.7826 1.0594 0.5767 0.097 Uiso 1 1 calc R
H19B H 0.8635 1.0496 0.5896 0.097 Uiso 1 1 calc R
H19C H 0.8249 1.1169 0.6172 0.097 Uiso 1 1 calc R
C20 C 0.87866(16) 1.07123(16) 0.84875(14) 0.0533(8) Uani 1 1 d .
H20A H 0.9206 1.0449 0.8585 0.080 Uiso 1 1 calc R
H20B H 0.8526 1.0782 0.8905 0.080 Uiso 1 1 calc R
H20C H 0.8912 1.1161 0.8296 0.080 Uiso 1 1 calc R
C21 C 0.77188(13) 0.97629(13) 0.89005(12) 0.0339(6) Uani 1 1 d .
C22 C 0.71380(15) 1.01097(15) 0.91528(13) 0.0449(7) Uani 1 1 d .
C23 C 0.69899(16) 1.00101(19) 0.98357(14) 0.0567(9) Uani 1 1 d .
H23 H 0.6613 1.0252 1.0030 0.068 Uiso 1 1 calc R
C24 C 0.73666(18) 0.9579(2) 1.02310(15) 0.0634(10) Uani 1 1 d .
H24 H 0.7243 0.9515 1.0690 0.076 Uiso 1 1 calc R
C25 C 0.79180(18) 0.92385(18) 0.99737(14) 0.0568(9) Uani 1 1 d .
H25 H 0.8176 0.8939 1.0257 0.068 Uiso 1 1 calc R
C26 C 0.81163(14) 0.93194(14) 0.92946(14) 0.0415(7) Uani 1 1 d .
C27 C 0.87287(16) 0.89280(14) 0.90285(15) 0.0487(7) Uani 1 1 d .
H27 H 0.8815 0.9091 0.8558 0.058 Uiso 1 1 calc R
C28 C 0.8588(2) 0.81590(17) 0.8996(2) 0.0838(12) Uani 1 1 d .
H28A H 0.8184 0.8074 0.8711 0.126 Uiso 1 1 calc R
H28B H 0.8500 0.7983 0.9451 0.126 Uiso 1 1 calc R
H28C H 0.8989 0.7923 0.8804 0.126 Uiso 1 1 calc R
C29 C 0.93867(17) 0.90566(18) 0.94347(16) 0.0617(9) Uani 1 1 d .
H29A H 0.9335 0.8860 0.9887 0.093 Uiso 1 1 calc R
H29B H 0.9469 0.9554 0.9470 0.093 Uiso 1 1 calc R
H29C H 0.9778 0.8838 0.9207 0.093 Uiso 1 1 calc R
C30 C 0.66899(16) 1.05621(17) 0.87085(18) 0.0583(8) Uani 1 1 d .
H30 H 0.6697 1.0354 0.8247 0.070 Uiso 1 1 calc R
C31 C 0.6987(2) 1.1280(2) 0.8646(3) 0.0945(14) Uani 1 1 d .
H31A H 0.7463 1.1251 0.8482 0.142 Uiso 1 1 calc R
H31B H 0.6982 1.1505 0.9088 0.142 Uiso 1 1 calc R
H31C H 0.6710 1.1549 0.8328 0.142 Uiso 1 1 calc R
C32 C 0.59404(18) 1.0581(2) 0.8932(2) 0.0864(12) Uani 1 1 d .
H32A H 0.5663 1.0816 0.8589 0.130 Uiso 1 1 calc R
H32B H 0.5904 1.0831 0.9361 0.130 Uiso 1 1 calc R
H32C H 0.5771 1.0109 0.8992 0.130 Uiso 1 1 calc R
C33 C 0.71603(13) 0.86803(11) 0.76127(11) 0.0331(5) Uani 1 1 d .
C34 C 0.65262(14) 0.82534(13) 0.77555(13) 0.0410(6) Uani 1 1 d .
C35 C 0.6168(3) 0.8546(3) 0.8358(3) 0.150(3) Uani 1 1 d .
H35A H 0.6467 0.8503 0.8754 0.225 Uiso 1 1 calc R
H35B H 0.5738 0.8294 0.8437 0.225 Uiso 1 1 calc R
H35C H 0.6065 0.9034 0.8279 0.225 Uiso 1 1 calc R
C36 C 0.6723(2) 0.75122(19) 0.7844(3) 0.132(3) Uani 1 1 d .
H36A H 0.7016 0.7367 0.7466 0.197 Uiso 1 1 calc R
H36B H 0.6306 0.7227 0.7855 0.197 Uiso 1 1 calc R
H36C H 0.6977 0.7457 0.8267 0.197 Uiso 1 1 calc R
C37 C 0.60304(19) 0.8305(3) 0.7169(2) 0.1004(15) Uani 1 1 d .
H37A H 0.5890 0.8787 0.7109 0.151 Uiso 1 1 calc R
H37B H 0.5623 0.8021 0.7260 0.151 Uiso 1 1 calc R
H37C H 0.6257 0.8140 0.6758 0.151 Uiso 1 1 calc R
O38 O 0.86509(10) 0.85847(12) 0.72582(10) 0.0585(6) Uani 1 1 d .
S39 S 0.93345(7) 0.83732(10) 0.72811(8) 0.0746(5) Uani 0.66 1 d P
O40 O 0.9719(3) 0.8962(4) 0.7616(3) 0.127(3) Uani 0.66 1 d P
O41 O 0.9564(3) 0.7732(6) 0.7409(7) 0.258(8) Uani 0.66 1 d P
C42 C 0.9649(3) 0.8518(6) 0.6448(4) 0.104(3) Uani 0.66 1 d P
F43 F 1.03105(19) 0.8446(4) 0.6430(2) 0.133(2) Uani 0.66 1 d P
F44 F 0.9472(5) 0.9223(4) 0.6383(5) 0.180(4) Uani 0.66 1 d P
F45 F 0.9353(3) 0.8113(5) 0.6021(4) 0.163(4) Uani 0.66 1 d P
S39A S 0.93875(11) 0.87609(13) 0.69829(14) 0.0492(5) Uani 0.34 1 d P
O40A O 0.9890(7) 0.8593(19) 0.7528(11) 0.40(3) Uani 0.34 1 d P
O41A O 0.9385(3) 0.9122(9) 0.6215(5) 0.094(6) Uani 0.34 1 d P
C42A C 0.9525(6) 0.7890(6) 0.6561(6) 0.057(3) Uiso 0.34 1 d P
F43A F 0.9366(9) 0.7487(5) 0.7012(7) 0.190(8) Uani 0.34 1 d P
F44A F 1.0170(4) 0.7937(4) 0.6284(4) 0.081(2) Uani 0.34 1 d P
F45A F 0.9107(5) 0.7839(4) 0.6084(6) 0.081(3) Uani 0.34 1 d P

loop_
_atom_site_aniso_label
_atom_site_aniso_U_11
_atom_site_aniso_U_22
_atom_site_aniso_U_33
_atom_site_aniso_U_23
_atom_site_aniso_U_13
_atom_site_aniso_U_12
V1 0.02951(19) 0.02814(19) 0.02840(18) -0.00047(19) -0.00355(19) 0.00188(15)
N2 0.0337(11) 0.0328(12) 0.0272(10) 0.0031(9) -0.0011(9) -0.0051(9)
C3 0.0441(16) 0.0414(15) 0.0309(14) 0.0065(12) 0.0027(12) -0.0086(12)
C4 0.0389(14) 0.0443(15) 0.0348(14) 0.0039(11) -0.0010(11) -0.0207(11)
C5 0.0348(14) 0.0320(13) 0.0294(12) -0.0003(10) -0.0042(10) -0.0072(11)
N6 0.0327(11) 0.0267(10) 0.0264(10) 0.0023(8) -0.0033(9) -0.0052(9)
C7 0.0394(15) 0.0356(13) 0.0273(12) 0.0096(11) -0.0054(10) -0.0092(11)
C8 0.0434(15) 0.0530(16) 0.0261(12) 0.0056(12) -0.0024(11) -0.0121(13)
C9 0.064(2) 0.0603(19) 0.0329(14) -0.0018(14) -0.0102(14) -0.0129(16)
C10 0.056(2) 0.065(2) 0.0511(18) 0.0118(16) -0.0281(15) -0.0142(16)
C11 0.0545(19) 0.0502(18) 0.0605(19) 0.0141(16) -0.0229(15) -0.0003(15)
C12 0.0465(16) 0.0374(15) 0.0443(15) 0.0125(13) -0.0121(13) -0.0007(12)
C13 0.0565(18) 0.0435(16) 0.0606(18) 0.0007(15) -0.0186(16) 0.0109(14)
C14 0.129(4) 0.044(2) 0.104(3) 0.001(2) -0.020(3) 0.000(2)
C15 0.061(2) 0.096(3) 0.089(3) -0.016(2) -0.006(2) 0.018(2)
C16 0.0506(18) 0.070(2) 0.0280(14) -0.0127(13) 0.0017(13) -0.0022(15)
C17 0.076(3) 0.168(5) 0.059(2) 0.004(3) 0.026(2) 0.006(3)
C18 0.084(3) 0.067(3) 0.138(4) -0.023(3) 0.018(3) 0.018(2)
C19 0.077(2) 0.079(2) 0.0380(16) 0.0172(16) -0.0076(15) -0.0408(19)
C20 0.0606(19) 0.0567(19) 0.0426(16) 0.0041(14) -0.0077(14) -0.0288(15)
C21 0.0412(15) 0.0316(13) 0.0290(12) 0.0000(10) 0.0000(11) -0.0136(11)
C22 0.0482(16) 0.0499(16) 0.0367(14) -0.0021(12) 0.0060(13) -0.0120(14)
C23 0.0480(18) 0.085(2) 0.0377(16) -0.0100(16) 0.0098(14) -0.0186(16)
C24 0.058(2) 0.104(3) 0.0283(15) 0.0044(16) 0.0006(15) -0.035(2)
C25 0.066(2) 0.071(2) 0.0334(14) 0.0174(15) -0.0143(15) -0.0306(19)
C26 0.0490(16) 0.0371(15) 0.0385(14) 0.0029(12) -0.0096(12) -0.0173(12)
C27 0.065(2) 0.0366(15) 0.0444(16) 0.0042(12) -0.0212(15) 0.0019(14)
C28 0.088(3) 0.047(2) 0.116(3) -0.004(2) -0.042(3) 0.0045(18)
C29 0.063(2) 0.067(2) 0.0551(19) -0.0003(16) -0.0084(16) 0.0024(16)
C30 0.0555(19) 0.064(2) 0.0551(19) -0.0015(16) 0.0151(16) 0.0115(16)
C31 0.097(3) 0.061(2) 0.126(4) 0.010(3) 0.002(3) 0.017(2)
C32 0.064(2) 0.123(3) 0.072(3) 0.006(2) 0.013(2) 0.031(2)
C33 0.0436(13) 0.0289(11) 0.0268(12) -0.0011(10) -0.0072(11) 0.0033(10)
C34 0.0503(16) 0.0329(13) 0.0398(14) 0.0030(11) 0.0015(12) -0.0129(12)
C35 0.163(5) 0.171(5) 0.116(4) -0.076(4) 0.094(4) -0.120(4)
C36 0.078(3) 0.049(2) 0.268(8) 0.059(3) -0.021(4) -0.0183(19)
C37 0.055(2) 0.138(4) 0.109(3) 0.041(3) -0.018(2) -0.041(2)
O38 0.0440(11) 0.0813(15) 0.0502(12) -0.0106(11) -0.0033(9) 0.0219(10)
S39 0.0428(8) 0.1032(12) 0.0778(10) 0.0336(9) 0.0133(7) 0.0275(7)
O40 0.076(4) 0.236(7) 0.068(3) -0.031(4) -0.003(3) -0.083(5)
O41 0.058(4) 0.299(11) 0.418(18) 0.289(13) 0.034(6) 0.065(5)
C42 0.036(3) 0.190(10) 0.086(5) -0.063(6) 0.008(3) 0.003(4)
F43 0.038(2) 0.268(7) 0.091(3) -0.053(4) 0.0179(18) -0.021(3)
F44 0.224(8) 0.091(4) 0.226(9) 0.027(5) 0.050(6) -0.027(5)
F45 0.072(4) 0.296(11) 0.121(5) -0.103(7) 0.021(3) -0.016(5)
S39A 0.0378(12) 0.0505(14) 0.0595(15) 0.0053(13) -0.0005(11) -0.0075(10)
O40A 0.044(7) 0.91(6) 0.25(2) -0.39(3) -0.080(10) 0.167(18)
O41A 0.002(3) 0.212(17) 0.066(5) 0.089(8) -0.010(3) -0.010(5)
F43A 0.34(2) 0.076(6) 0.154(9) 0.047(6) -0.095(10) -0.136(9)
F44A 0.047(4) 0.111(6) 0.085(5) -0.006(4) 0.018(4) 0.030(4)
F45A 0.080(7) 0.064(4) 0.100(6) -0.035(4) 0.001(6) 0.025(4)

loop_
_atom_type_symbol
_atom_type_description
_atom_type_scat_dispersion_real
_atom_type_scat_dispersion_imag
_atom_type_scat_source
V V 0.3005 0.5294 'International Tables Vol C Tables 4.2.6.8 and 6.1.1.4'
S S 0.1246 0.1234 'International Tables Vol C Tables 4.2.6.8 and 6.1.1.4'
F F 0.0171 0.0103 'International Tables Vol C Tables 4.2.6.8 and 6.1.1.4'
O O 0.0106 0.0060 'International Tables Vol C Tables 4.2.6.8 and 6.1.1.4'
N N 0.0061 0.0033 'International Tables Vol C Tables 4.2.6.8 and 6.1.1.4'
C C 0.0033 0.0016 'International Tables Vol C Tables 4.2.6.8 and 6.1.1.4'
H H 0.0000 0.0000 'International Tables Vol C Tables 4.2.6.8 and 6.1.1.4'

loop_
_geom_angle_atom_site_label_1
_geom_angle_atom_site_label_2
_geom_angle_atom_site_label_3
_geom_angle
C33 V1 N2 105.58(10)
C33 V1 N6 106.65(10)
N2 V1 N6 96.83(8)
C33 V1 O38 108.60(10)
N2 V1 O38 118.08(9)
N6 V1 O38 119.64(9)
C3 N2 C7 121.7(2)
C3 N2 V1 105.09(16)
C7 N2 V1 131.34(15)
N2 C3 C4 121.8(2)
N2 C3 C19 120.6(2)
C4 C3 C19 117.6(2)
C3 C4 C5 130.1(2)
N6 C5 C4 121.5(2)
N6 C5 C20 121.7(2)
C4 C5 C20 116.8(2)
C5 N6 C21 120.89(19)
C5 N6 V1 105.49(15)
C21 N6 V1 129.98(15)
C8 C7 C12 122.4(2)
C8 C7 N2 119.4(2)
C12 C7 N2 118.2(2)
C7 C8 C9 117.5(3)
C7 C8 C16 123.5(2)
C9 C8 C16 119.0(3)
C10 C9 C8 121.5(3)
C9 C10 C11 120.0(3)
C10 C11 C12 121.1(3)
C7 C12 C11 117.5(3)
C7 C12 C13 123.1(2)
C11 C12 C13 119.4(3)
C15 C13 C12 111.7(3)
C15 C13 C14 110.5(3)
C12 C13 C14 110.9(3)
C18 C16 C8 113.2(3)
C18 C16 C17 110.0(3)
C8 C16 C17 110.2(3)
C26 C21 C22 122.6(2)
C26 C21 N6 118.6(2)
C22 C21 N6 118.7(2)
C23 C22 C21 116.4(3)
C23 C22 C30 121.7(3)
C21 C22 C30 122.0(2)
C24 C23 C22 122.2(3)
C25 C24 C23 120.4(3)
C24 C25 C26 121.4(3)
C21 C26 C25 117.0(3)
C21 C26 C27 123.4(2)
C25 C26 C27 119.6(3)
C26 C27 C28 111.6(3)
C26 C27 C29 113.0(2)
C28 C27 C29 109.5(3)
C31 C30 C22 111.2(3)
C31 C30 C32 111.5(3)
C22 C30 C32 113.1(3)
C34 C33 V1 177.61(19)
C35 C34 C36 112.9(4)
C35 C34 C33 108.7(2)
C36 C34 C33 109.9(3)
C35 C34 C37 107.2(4)
C36 C34 C37 108.4(3)
C33 C34 C37 109.7(2)
S39 O38 S39A 37.39(11)
S39 O38 V1 156.58(17)
S39A O38 V1 131.25(17)
O41 S39 O38 126.5(4)
O41 S39 O40 116.8(7)
O38 S39 O40 105.2(3)
O41 S39 C42 102.0(6)
O38 S39 C42 104.4(3)
O40 S39 C42 96.8(4)
S39 O41 O40A 44.3(6)
F45 C42 F43 111.0(6)
F45 C42 F44 114.9(9)
F43 C42 F44 110.1(9)
F45 C42 S39 111.1(7)
F43 C42 S39 110.4(6)
F44 C42 S39 98.8(6)
F45 C42 F45A 17.9(7)
F43 C42 F45A 118.7(7)
F44 C42 F45A 121.3(7)
S39 C42 F45A 93.2(6)
C42 F43 C42A 41.9(6)
C42 F45 F44A 60.4(5)
O40A S39A O38 107.2(11)
O40A S39A O41A 138.7(12)
O38 S39A O41A 113.9(3)
O40A S39A C42A 91.9(11)
O38 S39A C42A 95.0(4)
O41A S39A C42A 88.4(7)
S39A O40A O41 82.9(9)
F43A C42A F45A 109.8(12)
F43A C42A F44A 124.5(12)
F45A C42A F44A 107.0(11)
F43A C42A F43 131.9(10)
F45A C42A F43 117.6(10)
F44A C42A F43 33.7(4)
F43A C42A S39A 102.1(10)
F45A C42A S39A 108.2(8)
F44A C42A S39A 104.2(8)
F43 C42A S39A 70.5(5)
C42A F44A F45 44.5(6)
C42A F45A C42 43.4(7)

loop_
_geom_bond_atom_site_label_1
_geom_bond_atom_site_label_2
_geom_bond_distance
V1 C33 1.674(2)
V1 N2 1.924(2)
V1 N6 1.9364(18)
V1 O38 1.9887(19)
N2 C3 1.347(3)
N2 C7 1.455(3)
C3 C4 1.398(3)
C3 C19 1.517(4)
C4 C5 1.404(3)
C5 N6 1.337(3)
C5 C20 1.510(3)
N6 C21 1.461(3)
C7 C8 1.394(4)
C7 C12 1.399(4)
C8 C9 1.401(4)
C8 C16 1.521(4)
C9 C10 1.370(4)
C10 C11 1.381(4)
C11 C12 1.401(4)
C12 C13 1.519(4)
C13 C15 1.515(5)
C13 C14 1.523(5)
C16 C18 1.490(5)
C16 C17 1.521(5)
C21 C26 1.394(4)
C21 C22 1.404(4)
C22 C23 1.398(4)
C22 C30 1.517(4)
C23 C24 1.359(5)
C24 C25 1.356(5)
C25 C26 1.410(4)
C26 C27 1.505(4)
C27 C28 1.517(4)
C27 C29 1.529(4)
C30 C31 1.511(5)
C30 C32 1.520(4)
C33 C34 1.509(4)
C34 C35 1.495(5)
C34 C36 1.497(4)
C34 C37 1.512(4)
O38 S39 1.388(2)
O38 S39A 1.567(3)
S39 O41 1.344(8)
S39 O40 1.517(6)
S39 C42 1.784(8)
O41 O40A 1.80(3)
C42 F45 1.291(10)
C42 F43 1.291(7)
C42 F44 1.415(13)
C42 F45A 1.833(12)
F43 C42A 1.884(13)
F45 F44A 1.702(10)
S39A O40A 1.49(2)
S39A O41A 1.676(9)
S39A C42A 1.903(12)
C42A F43A 1.226(15)
C42A F45A 1.250(17)
C42A F44A 1.369(13)

loop_
_geom_torsion_atom_site_label_1
_geom_torsion_atom_site_label_2
_geom_torsion_atom_site_label_3
_geom_torsion_atom_site_label_4
_geom_torsion
C33 V1 N2 C3 168.72(17)
N6 V1 N2 C3 59.27(18)
O38 V1 N2 C3 -69.67(19)
C33 V1 N2 C7 -27.2(2)
N6 V1 N2 C7 -136.7(2)
O38 V1 N2 C7 94.4(2)
C7 N2 C3 C4 165.1(2)
V1 N2 C3 C4 -28.9(3)
C7 N2 C3 C19 -16.2(4)
V1 N2 C3 C19 149.8(3)
N2 C3 C4 C5 -15.3(5)
C19 C3 C4 C5 166.0(3)
C3 C4 C5 N6 15.5(5)
C3 C4 C5 C20 -165.8(3)
C4 C5 N6 C21 -171.1(2)
C20 C5 N6 C21 10.2(4)
C4 C5 N6 V1 28.4(3)
C20 C5 N6 V1 -150.3(2)
C33 V1 N6 C5 -167.89(16)
N2 V1 N6 C5 -59.34(17)
O38 V1 N6 C5 68.52(18)
C33 V1 N6 C21 34.1(2)
N2 V1 N6 C21 142.6(2)
O38 V1 N6 C21 -89.5(2)
C3 N2 C7 C8 100.7(3)
V1 N2 C7 C8 -61.1(3)
C3 N2 C7 C12 -80.9(3)
V1 N2 C7 C12 117.2(2)
C12 C7 C8 C9 -1.8(4)
N2 C7 C8 C9 176.5(2)
C12 C7 C8 C16 177.3(2)
N2 C7 C8 C16 -4.5(4)
C7 C8 C9 C10 1.5(4)
C16 C8 C9 C10 -177.6(3)
C8 C9 C10 C11 -0.2(5)
C9 C10 C11 C12 -1.0(5)
C8 C7 C12 C11 0.7(4)
N2 C7 C12 C11 -177.6(2)
C8 C7 C12 C13 -179.3(2)
N2 C7 C12 C13 2.4(4)
C10 C11 C12 C7 0.7(4)
C10 C11 C12 C13 -179.2(3)
C7 C12 C13 C15 -127.7(3)
C11 C12 C13 C15 52.2(4)
C7 C12 C13 C14 108.5(3)
C11 C12 C13 C14 -71.5(4)
C7 C8 C16 C18 124.1(3)
C9 C8 C16 C18 -56.9(4)
C7 C8 C16 C17 -112.2(3)
C9 C8 C16 C17 66.8(4)
C5 N6 C21 C26 -88.6(3)
V1 N6 C21 C26 66.6(3)
C5 N6 C21 C22 94.4(3)
V1 N6 C21 C22 -110.4(2)
C26 C21 C22 C23 2.5(4)
N6 C21 C22 C23 179.4(2)
C26 C21 C22 C30 -176.8(3)
N6 C21 C22 C30 0.0(4)
C21 C22 C23 C24 -2.8(4)
C30 C22 C23 C24 176.6(3)
C22 C23 C24 C25 1.7(5)
C23 C24 C25 C26 -0.1(5)
C22 C21 C26 C25 -1.1(4)
N6 C21 C26 C25 -178.0(2)
C22 C21 C26 C27 178.3(2)
N6 C21 C26 C27 1.4(4)
C24 C25 C26 C21 -0.2(4)
C24 C25 C26 C27 -179.6(3)
C21 C26 C27 C28 -111.1(3)
C25 C26 C27 C28 68.2(4)
C21 C26 C27 C29 125.0(3)
C25 C26 C27 C29 -55.7(3)
C23 C22 C30 C31 96.9(4)
C21 C22 C30 C31 -83.8(4)
C23 C22 C30 C32 -29.4(4)
C21 C22 C30 C32 149.9(3)
N2 V1 C33 C34 -49(5)
N6 V1 C33 C34 54(5)
O38 V1 C33 C34 -176(100)
V1 C33 C34 C35 -48(5)
V1 C33 C34 C36 -172(100)
V1 C33 C34 C37 69(5)
C33 V1 O38 S39 -139.0(4)
N2 V1 O38 S39 100.9(4)
N6 V1 O38 S39 -16.4(4)
C33 V1 O38 S39A 170.31(19)
N2 V1 O38 S39A 50.3(2)
N6 V1 O38 S39A -67.1(2)
S39A O38 S39 O41 -154.0(9)
V1 O38 S39 O41 132.8(9)
S39A O38 S39 O40 64.5(3)
V1 O38 S39 O40 -8.7(5)
S39A O38 S39 C42 -36.8(4)
V1 O38 S39 C42 -110.1(5)
O38 S39 O41 O40A -151.3(10)
O40 S39 O41 O40A -13.7(12)
C42 S39 O41 O40A 90.4(11)
O41 S39 C42 F45 66.3(9)
O38 S39 C42 F45 -66.8(8)
O40 S39 C42 F45 -174.4(7)
O41 S39 C42 F43 -57.3(9)
O38 S39 C42 F43 169.7(6)
O40 S39 C42 F43 62.1(8)
O41 S39 C42 F44 -172.6(7)
O38 S39 C42 F44 54.3(6)
O40 S39 C42 F44 -53.3(6)
O41 S39 C42 F45A 65.0(7)
O38 S39 C42 F45A -68.0(5)
O40 S39 C42 F45A -175.7(5)
F45 C42 F43 C42A -55.7(8)
F44 C42 F43 C42A 176.0(11)
S39 C42 F43 C42A 67.9(9)
F45A C42 F43 C42A -37.9(8)
F43 C42 F45 F44A 20.3(8)
F44 C42 F45 F44A 146.0(8)
S39 C42 F45 F44A -102.9(7)
F45A C42 F45 F44A -98.8(19)
S39 O38 S39A O40A -34.6(12)
V1 O38 S39A O40A 115.0(12)
S39 O38 S39A O41A 149.4(7)
V1 O38 S39A O41A -61.0(7)
S39 O38 S39A C42A 58.9(4)
V1 O38 S39A C42A -151.5(4)
O38 S39A O40A O41 62.3(6)
O41A S39A O40A O41 -123.2(18)
C42A S39A O40A O41 -33.5(7)
S39 O41 O40A S39A -22.0(4)
C42 F43 C42A F43A -126.8(18)
C42 F43 C42A F45A 63.0(9)
C42 F43 C42A F44A 141.9(12)
C42 F43 C42A S39A -37.9(6)
O40A S39A C42A F43A 58.5(15)
O38 S39A C42A F43A -48.9(10)
O41A S39A C42A F43A -162.8(10)
O40A S39A C42A F45A 174.4(15)
O38 S39A C42A F45A 66.9(9)
O41A S39A C42A F45A -46.9(9)
O40A S39A C42A F44A -72.1(13)
O38 S39A C42A F44A -179.5(7)
O41A S39A C42A F44A 66.6(7)
O40A S39A C42A F43 -71.9(12)
O38 S39A C42A F43 -179.4(3)
O41A S39A C42A F43 66.8(4)
F43A C42A F44A F45 154.1(18)
F45A C42A F44A F45 24.3(7)
F43 C42A F44A F45 -90.4(10)
S39A C42A F44A F45 -90.1(8)
C42 F45 F44A C42A 73.9(8)
F43A C42A F45A C42 150.2(16)
F44A C42A F45A C42 -72.2(9)
F43 C42A F45A C42 -37.5(6)
S39A C42A F45A C42 39.5(5)
F45 C42 F45A C42A 132(2)
F43 C42 F45A C42A 63.9(11)
F44 C42 F45A C42A -153.9(11)
S39 C42 F45A C42A -51.5(9)
